data_2105336
loop_
_publ_author_name
'Bronsema, K.D.'
'Wiegers, G.A.'

_publ_section_title
;
 Structure of a non-stoichiometric chromium silver sulphide
;
_journal_name_full 'Acta Crystallographica B (24,1968-38,1982)'
_journal_page_first 2229
_journal_page_last 2232
_journal_paper_doi 10.1107/S056774088200836X
_journal_volume 38
_journal_year 1982
_chemical_formula_sum 'Ag0.37 Cr1.21 S2'
_chemical_name_systematic 'Silver chromium sulfide (0.37/1.21/2)'
_space_group_IT_number 166
_symmetry_space_group_name_Hall '-R 3 2"'
_symmetry_space_group_name_H-M 'R -3 m :H'
_cell_angle_alpha 90
_cell_angle_beta 90
_cell_angle_gamma 120
_cell_formula_units_Z 6
_cell_length_a 3.4325
_cell_length_b 3.4325
_cell_length_c 37.19
_cell_volume 379.470
_citation_journal_id_ASTM ACBCAR
_cod_data_source_file silver0-1_72.cif
_cod_data_source_block Ag0.37Cr1.21S2
_cod_original_cell_volume 379.4704
_cod_database_code 2105336

loop_
_symmetry_equiv_pos_as_xyz
x,y,z
-y,x-y,z
-x+y,-x,z
y,x,-z
-x,-x+y,-z
x-y,-y,-z
-x,-y,-z
y,-x+y,-z
x-y,x,-z
-y,-x,z
x,x-y,z
-x+y,y,z
x+2/3,y+1/3,z+1/3
-y+2/3,x-y+1/3,z+1/3
-x+y+2/3,-x+1/3,z+1/3
y+2/3,x+1/3,-z+1/3
-x+2/3,-x+y+1/3,-z+1/3
x-y+2/3,-y+1/3,-z+1/3
-x+2/3,-y+1/3,-z+1/3
y+2/3,-x+y+1/3,-z+1/3
x-y+2/3,x+1/3,-z+1/3
-y+2/3,-x+1/3,z+1/3
x+2/3,x-y+1/3,z+1/3
-x+y+2/3,y+1/3,z+1/3
x+1/3,y+2/3,z+2/3
-y+1/3,x-y+2/3,z+2/3
-x+y+1/3,-x+2/3,z+2/3
y+1/3,x+2/3,-z+2/3
-x+1/3,-x+y+2/3,-z+2/3
x-y+1/3,-y+2/3,-z+2/3
-x+1/3,-y+2/3,-z+2/3
y+1/3,-x+y+2/3,-z+2/3
x-y+1/3,x+2/3,-z+2/3
-y+1/3,-x+2/3,z+2/3
x+1/3,x-y+2/3,z+2/3
-x+y+1/3,y+2/3,z+2/3

loop_
_atom_site_label
_atom_site_type_symbol
_atom_site_fract_x
_atom_site_fract_y
_atom_site_fract_z
_atom_site_occupancy
S2 S-2 0 0 0.22301 1
Ag2 Ag+1 0.08 -0.08 0.1635 0.05
S1 S-2 0 0 0.37118 1
Cr1 Cr+3 0 0 0.0751 1
Ag1 Ag+1 0 0 0.1589 0.22
Cr2 Cr+3 0 0 0 0.43
